data_7238967
loop_
_publ_author_name
'Griesbeck, Axel G.'
'Schlundt, Viktor'
'Neud\"orfl, J\"org M.'

_publ_section_title
;
 Functionalized polar 1,2,4-trioxanes as building blocks by singlet
 oxygenation of 4-hydroxy tiglic acid using the solvent deuterium isotope
 trick
;
_journal_issue 20
_journal_name_full 'RSC Advances'
_journal_page_first 7265
_journal_paper_doi 10.1039/c3ra40555a
_journal_volume 3
_journal_year 2013
_chemical_formula_moiety 'C8 H12 O5'
_chemical_formula_sum 'C8 H12 O5'
_chemical_formula_weight 188.18
_space_group_IT_number 2
_space_group_name_Hall '-P 1'
_space_group_name_H-M_alt 'P -1'
_symmetry_cell_setting triclinic
_symmetry_space_group_name_H-M 'P -1'
_atom_sites_solution_hydrogens geom
_atom_sites_solution_primary direct
_atom_sites_solution_secondary difmap
_audit_creation_method SHELXL-97
_cell_angle_alpha 91.770(6)
_cell_angle_beta 99.179(6)
_cell_angle_gamma 117.482(5)
_cell_formula_units_Z 2
_cell_length_a 5.8622(5)
_cell_length_b 5.9939(5)
_cell_length_c 14.537(2)
_cell_measurement_reflns_used 2608
_cell_measurement_temperature 100(2)
_cell_measurement_theta_max 27.00
_cell_measurement_theta_min 2.86
_cell_volume 444.15(8)
_computing_cell_refinement 'Nonius DENZO (Otwinowski, Minor 1997)'
_computing_data_collection 'Nonius COLLECT'
_computing_data_reduction 'Nonius DENZO (Otwinowski, Minor 1997)'
_computing_molecular_graphics 'SCHAKAL99 (E. Keller 1999)'
_computing_publication_material 'PLATON (A. L. Spek 1980-2004)'
_computing_structure_refinement 'SHELXL-97 (Sheldrick, 1997)'
_computing_structure_solution 'SHELXS-97 (Sheldrick, 1997)'
_diffrn_ambient_temperature 100(2)
_diffrn_measured_fraction_theta_full 0.978
_diffrn_measured_fraction_theta_max 0.978
_diffrn_measurement_device_type 'Nonius KappaCCD'
_diffrn_measurement_method Phi/Omega-Scans
_diffrn_radiation_monochromator graphite
_diffrn_radiation_source 'fine-focus sealed tube'
_diffrn_radiation_type MoK\a
_diffrn_radiation_wavelength 0.71073
_diffrn_reflns_av_R_equivalents 0.0399
_diffrn_reflns_av_sigmaI/netI 0.0575
_diffrn_reflns_limit_h_max 7
_diffrn_reflns_limit_h_min -7
_diffrn_reflns_limit_k_max 7
_diffrn_reflns_limit_k_min -6
_diffrn_reflns_limit_l_max 18
_diffrn_reflns_limit_l_min -18
_diffrn_reflns_number 2608
_diffrn_reflns_theta_full 27.00
_diffrn_reflns_theta_max 27.00
_diffrn_reflns_theta_min 2.86
_exptl_absorpt_coefficient_mu 0.118
_exptl_absorpt_correction_type none
_exptl_crystal_colour colourless
_exptl_crystal_density_diffrn 1.407
_exptl_crystal_density_method 'not measured'
_exptl_crystal_description needle
_exptl_crystal_F_000 200
_exptl_crystal_size_max .6
_exptl_crystal_size_mid .3
_exptl_crystal_size_min .1
_refine_diff_density_max 0.270
_refine_diff_density_min -0.274
_refine_diff_density_rms 0.050
_refine_ls_extinction_method none
_refine_ls_goodness_of_fit_ref 1.063
_refine_ls_hydrogen_treatment mixed
_refine_ls_matrix_type full
_refine_ls_number_parameters 124
_refine_ls_number_reflns 1901
_refine_ls_number_restraints 0
_refine_ls_restrained_S_all 1.063
_refine_ls_R_factor_all 0.0577
_refine_ls_R_factor_gt 0.0406
_refine_ls_shift/su_max 0.000
_refine_ls_shift/su_mean 0.000
_refine_ls_structure_factor_coef Fsqd
_refine_ls_weighting_details 'calc w=1/[\s^2^(Fo^2^)+(0.0493P)^2^+0.0000P] where P=(Fo^2^+2Fc^2^)/3'
_refine_ls_weighting_scheme calc
_refine_ls_wR_factor_gt 0.1005
_refine_ls_wR_factor_ref 0.1066
_reflns_number_gt 1440
_reflns_number_total 1901
_reflns_threshold_expression >2sigma(I)
_cod_data_source_file c3ra40555a.txt
_cod_data_source_block visk201
_cod_original_sg_symbol_H-M P-1
_cod_database_code 7238967

loop_
_symmetry_equiv_pos_as_xyz
'x, y, z'
'-x, -y, -z'

loop_
_atom_site_label
_atom_site_type_symbol
_atom_site_fract_x
_atom_site_fract_y
_atom_site_fract_z
_atom_site_U_iso_or_equiv
_atom_site_adp_type
_atom_site_occupancy
_atom_site_symmetry_multiplicity
_atom_site_calc_flag
_atom_site_refinement_flags
O1 O 0.73292(18) 0.71893(17) 0.31850(7) 0.0238(3) Uani 1 1 d .
O2 O 0.83323(18) 0.95622(18) 0.38149(7) 0.0228(3) Uani 1 1 d .
O3 O 1.02316(18) 1.19533(16) 0.26511(6) 0.0210(3) Uani 1 1 d .
O4 O 0.23166(19) 0.69026(18) 0.08495(7) 0.0275(3) Uani 1 1 d .
O5 O 0.1720(2) 0.31019(18) 0.03009(7) 0.0243(3) Uani 1 1 d .
H1 H 0.040(4) 0.312(3) -0.0071(13) 0.044(5) Uiso 1 1 d .
C1 C 1.0759(3) 1.1408(3) 0.35872(10) 0.0204(3) Uani 1 1 d .
C2 C 0.8932(3) 0.9756(2) 0.19751(10) 0.0206(3) Uani 1 1 d .
H2A H 1.0133 0.9046 0.1911 0.025 Uiso 1 1 calc R
H2B H 0.8429 1.0222 0.1357 0.025 Uiso 1 1 calc R
C3 C 0.6500(3) 0.7784(3) 0.22803(9) 0.0193(3) Uani 1 1 d .
H3 H 0.5267 0.8485 0.2331 0.023 Uiso 1 1 calc R
C4 C 0.5140(2) 0.5395(3) 0.16076(9) 0.0198(3) Uani 1 1 d .
C5 C 0.2932(2) 0.5209(2) 0.08907(10) 0.0196(3) Uani 1 1 d .
C6 C 0.5847(3) 0.3594(3) 0.16246(11) 0.0273(4) Uani 1 1 d .
H6A H 0.4934 0.2139 0.1171 0.033 Uiso 1 1 calc R
H6B H 0.7266 0.3754 0.2090 0.033 Uiso 1 1 calc R
C7 C 1.1483(3) 1.3762(3) 0.42207(11) 0.0265(4) Uani 1 1 d .
H7A H 1.3103 1.5153 0.4099 0.040 Uiso 1 1 calc R
H7B H 1.1751 1.3449 0.4877 0.040 Uiso 1 1 calc R
H7C H 1.0067 1.4218 0.4099 0.040 Uiso 1 1 calc R
C8 C 1.2825(3) 1.0538(3) 0.37295(11) 0.0263(4) Uani 1 1 d .
H8A H 1.2204 0.8959 0.3320 0.039 Uiso 1 1 calc R
H8B H 1.3159 1.0250 0.4386 0.039 Uiso 1 1 calc R
H8C H 1.4448 1.1842 0.3575 0.039 Uiso 1 1 calc R

loop_
_atom_site_aniso_label
_atom_site_aniso_U_11
_atom_site_aniso_U_22
_atom_site_aniso_U_33
_atom_site_aniso_U_23
_atom_site_aniso_U_13
_atom_site_aniso_U_12
O1 0.0274(5) 0.0212(5) 0.0178(5) -0.0006(4) 0.0017(4) 0.0084(4)
O2 0.0215(5) 0.0245(5) 0.0188(5) -0.0040(4) 0.0042(4) 0.0081(4)
O3 0.0245(5) 0.0190(5) 0.0191(5) 0.0001(4) 0.0026(4) 0.0105(4)
O4 0.0295(5) 0.0248(5) 0.0281(6) -0.0054(5) -0.0038(4) 0.0163(5)
O5 0.0262(5) 0.0213(6) 0.0228(6) -0.0040(4) -0.0028(4) 0.0117(5)
C1 0.0183(6) 0.0231(7) 0.0207(7) 0.0016(6) 0.0041(5) 0.0105(6)
C2 0.0232(7) 0.0203(7) 0.0181(7) -0.0007(6) 0.0052(5) 0.0099(6)
C3 0.0201(6) 0.0239(7) 0.0161(7) 0.0012(6) 0.0024(5) 0.0127(6)
C4 0.0190(7) 0.0204(7) 0.0194(7) 0.0011(6) 0.0057(5) 0.0083(6)
C5 0.0217(7) 0.0173(7) 0.0193(7) 0.0007(6) 0.0061(6) 0.0084(6)
C6 0.0270(8) 0.0263(8) 0.0273(8) -0.0016(7) -0.0001(6) 0.0135(7)
C7 0.0287(8) 0.0270(8) 0.0248(8) -0.0042(6) 0.0011(6) 0.0157(7)
C8 0.0226(7) 0.0284(8) 0.0297(8) 0.0005(7) 0.0020(6) 0.0147(6)

loop_
_atom_type_symbol
_atom_type_description
_atom_type_scat_dispersion_real
_atom_type_scat_dispersion_imag
_atom_type_scat_source
C C 0.0033 0.0016 'International Tables Vol C Tables 4.2.6.8 and 6.1.1.4'
H H 0.0000 0.0000 'International Tables Vol C Tables 4.2.6.8 and 6.1.1.4'
O O 0.0106 0.0060 'International Tables Vol C Tables 4.2.6.8 and 6.1.1.4'

loop_
_geom_angle_atom_site_label_1
_geom_angle_atom_site_label_2
_geom_angle_atom_site_label_3
_geom_angle
C3 O1 O2 104.09(9)
C1 O2 O1 108.61(9)
C2 O3 C1 113.42(10)
C5 O5 H1 108.3(11)
O3 C1 O2 108.64(10)
O3 C1 C7 106.18(11)
O2 C1 C7 103.71(11)
O3 C1 C8 112.69(11)
O2 C1 C8 111.68(12)
C7 C1 C8 113.38(12)
O3 C2 C3 109.91(11)
O3 C2 H2A 109.7
C3 C2 H2A 109.7
O3 C2 H2B 109.7
C3 C2 H2B 109.7
H2A C2 H2B 108.2
O1 C3 C4 108.37(11)
O1 C3 C2 107.57(11)
C4 C3 C2 111.53(11)
O1 C3 H3 109.8
C4 C3 H3 109.8
C2 C3 H3 109.8
C6 C4 C5 121.52(12)
C6 C4 C3 123.81(13)
C5 C4 C3 114.65(12)
O4 C5 O5 123.11(13)
O4 C5 C4 122.06(12)
O5 C5 C4 114.83(12)
C4 C6 H6A 120.0
C4 C6 H6B 120.0
H6A C6 H6B 120.0
C1 C7 H7A 109.5
C1 C7 H7B 109.5
H7A C7 H7B 109.5
C1 C7 H7C 109.5
H7A C7 H7C 109.5
H7B C7 H7C 109.5
C1 C8 H8A 109.5
C1 C8 H8B 109.5
H8A C8 H8B 109.5
C1 C8 H8C 109.5
H8A C8 H8C 109.5
H8B C8 H8C 109.5

loop_
_geom_bond_atom_site_label_1
_geom_bond_atom_site_label_2
_geom_bond_distance
O1 C3 1.4416(17)
O1 O2 1.4775(13)
O2 C1 1.4412(16)
O3 C2 1.4268(15)
O3 C1 1.4285(17)
O4 C5 1.2240(17)
O5 C5 1.3214(16)
O5 H1 0.87(2)
C1 C7 1.504(2)
C1 C8 1.513(2)
C2 C3 1.5180(18)
C2 H2A 0.9900
C2 H2B 0.9900
C3 C4 1.5015(19)
C3 H3 1.0000
C4 C6 1.322(2)
C4 C5 1.485(2)
C6 H6A 0.9500
C6 H6B 0.9500
C7 H7A 0.9800
C7 H7B 0.9800
C7 H7C 0.9800
C8 H8A 0.9800
C8 H8B 0.9800
C8 H8C 0.9800

loop_
_geom_torsion_atom_site_label_1
_geom_torsion_atom_site_label_2
_geom_torsion_atom_site_label_3
_geom_torsion_atom_site_label_4
_geom_torsion
C3 O1 O2 C1 -70.56(12)
C2 O3 C1 O2 -55.19(14)
C2 O3 C1 C7 -166.19(10)
C2 O3 C1 C8 69.12(14)
O1 O2 C1 O3 63.67(13)
O1 O2 C1 C7 176.31(9)
O1 O2 C1 C8 -61.24(13)
C1 O3 C2 C3 52.52(15)
O2 O1 C3 C4 -173.21(9)
O2 O1 C3 C2 66.08(12)
O3 C2 C3 O1 -58.78(15)
O3 C2 C3 C4 -177.48(10)
O1 C3 C4 C6 -35.83(18)
C2 C3 C4 C6 82.40(17)
O1 C3 C4 C5 145.50(11)
C2 C3 C4 C5 -96.28(14)
C6 C4 C5 O4 -177.56(13)
C3 C4 C5 O4 1.15(19)
C6 C4 C5 O5 1.69(19)
C3 C4 C5 O5 -179.61(10)
